data_1540160
loop_
_publ_author_name
'Izumi, F.'
'Takayama-Muromachi, E.'
'Fujimori, A.'
'Sawa, H.'
'Kamiyama, T.'
'Asano, T.'
'Akimitsu, J.'

_publ_section_title
;
 Metal ordering and oxygen displacements in (Nd, Sr, Ce)2 Cu O4-y
;
_journal_name_full 'Physica C (Amsterdam)'
_journal_page_first 440
_journal_page_last 448
_journal_volume 158
_journal_year 1989
_chemical_formula_sum 'Ce0.27 Cu Nd1.32 O3.93 Sr0.41'
_chemical_name_systematic '(Nd1.32 Sr0.41 Ce0.27) Cu O3.93'
_space_group_IT_number 129
_symmetry_space_group_name_Hall '-P 4a 2a'
_symmetry_space_group_name_H-M 'P 4/n m m :2'
_cell_angle_alpha 90
_cell_angle_beta 90
_cell_angle_gamma 90
_cell_formula_units_Z 2
_cell_length_a 3.8554
_cell_length_b 3.8554
_cell_length_c 12.4747
_cell_volume 185.425
_citation_journal_id_ASTM PHYCE6
_cod_data_source_file Izumi_PHYCE6_1989_1069.cif
_cod_data_source_block Ce0.27Cu1Nd1.32O3.93Sr0.41
_cod_original_cell_volume 185.4253
_cod_original_formula_sum 'Ce0.27 Cu1 Nd1.32 O3.93 Sr0.41'
_cod_database_code 1540160

loop_
_symmetry_equiv_pos_as_xyz
x,y,z
-y+1/2,x,z
-x+1/2,-y+1/2,z
y,-x+1/2,z
x+1/2,-y,-z
y+1/2,x+1/2,-z
-x,y+1/2,-z
-y,-x,-z
-x,-y,-z
y-1/2,-x,-z
x-1/2,y-1/2,-z
-y,x-1/2,-z
-x-1/2,y,z
-y-1/2,-x-1/2,z
x,-y-1/2,z
y,x,z

loop_
_atom_site_label
_atom_site_type_symbol
_atom_site_fract_x
_atom_site_fract_y
_atom_site_fract_z
_atom_site_occupancy
_atom_site_U_iso_or_equiv
Ce1 Ce+3 0.25 0.25 0.1037 0.27 0.0
Nd2 Nd+3 0.25 0.25 0.1037 0.73 0.0
O3 O-2 0.75 0.25 0 1 0.0
O1 O-2 0.75 0.25 0.2372 1 0.0
Cu1 Cu+2 0.25 0.25 -0.2508 1 0.0
O2 O-2 0.2952 0.2952 -0.4278 0.2326 0.0
Sr1 Sr+2 0.25 0.25 0.3894 0.41 0.0
Nd1 Nd+3 0.25 0.25 0.3894 0.59 0.0
